data_2106700
loop_
_publ_author_name
'Lazarini, F.'
'Vardjan-Jarec, M.'

_publ_section_title
;
 Hydrazinium(1+) hydrogen sulphide
;
_journal_name_full 'Acta Crystallographica B (24,1968-38,1982)'
_journal_page_first 2355
_journal_page_last 2356
_journal_volume 31
_journal_year 1975
_chemical_formula_sum 'H6 N2 S'
_chemical_name_systematic 'N2 H5 H S'
_space_group_IT_number 14
_symmetry_space_group_name_Hall '-P 2ybc'
_symmetry_space_group_name_H-M 'P 1 21/c 1'
_cell_angle_alpha 90
_cell_angle_beta 99.66
_cell_angle_gamma 90
_cell_formula_units_Z 8
_cell_length_a 7.175
_cell_length_b 7.824
_cell_length_c 12.318
_cell_volume 681.693
_citation_journal_id_ASTM ACBCAR
_cod_data_source_file Lazarini_ACBCAR_1975_79.cif
_cod_data_source_block H6N2S1
_cod_original_cell_volume 681.6932
_cod_original_formula_sum 'H6 N2 S1'
_cod_database_code 2106700

loop_
_symmetry_equiv_pos_as_xyz
x,y,z
-x,y+1/2,-z+1/2
-x,-y,-z
x,-y-1/2,z-1/2

loop_
_atom_site_label
_atom_site_type_symbol
_atom_site_fract_x
_atom_site_fract_y
_atom_site_fract_z
_atom_site_occupancy
_atom_site_U_iso_or_equiv
H1 H+1 0.107 0.206 0.32 1 0.0
H10 H+1 0.511 0.812 0.503 1 0.0
H8 H+1 0.382 0.595 0.58 1 0.0
H3 H+1 -0.058 0.123 0.237 1 0.0
N2 N-2 0.1521 -0.0355 0.2854 1 0.0
N1 N-2 0.0588 0.1257 0.2598 1 0.0
S1 S-2 0.1287 0.271 0.5112 1 0.0
N4 N-2 0.3988 0.8282 0.5117 1 0.0
H11 H+1 0.408 0.871 0.574 1 0.0
S2 S-2 0.3943 0.5303 0.2783 1 0.0
H9 H+1 0.188 0.653 0.526 1 0.0
H4 H+1 0.168 -0.057 0.36 1 0.0
N3 N-2 0.321 0.6592 0.5202 1 0.0
H12 H+1 0.397 0.345 0.255 1 0.0
H6 H+1 0.123 0.095 0.532 1 0.0
H2 H+1 0.073 0.184 0.19 1 0.0
H5 H+1 0.262 -0.025 0.286 1 0.0
H7 H+1 0.325 0.591 0.546 1 0.0
